data_7710611
loop_
_publ_author_name
'Wang, Shichun'
'Heng, Yi'
'Li, Tongyu'
'Wang, Dongwei'
'Hou, Guohua'
'Zi, Guofu'
'Walter, Marc D.'

_publ_section_title
;
 Intrinsic reactivity of
 [\h<sup>5</sup>-1,3-(Me<sub>3</sub>Si)<sub>2</sub>C<sub>5</sub>H<sub>3</sub>]<sub>2</sub>U(\h<sup>4</sup>-C<sub>4</sub>Ph<sub>2</sub>)
 in small molecule activation.
;
_journal_issue 29
_journal_name_full 'Dalton transactions (Cambridge, England : 2003)'
_journal_page_first 11072
_journal_page_last 11085
_journal_paper_doi 10.1039/d2dt01730j
_journal_volume 51
_journal_year 2022
_chemical_formula_moiety 'C45 H57 N S Si4 U'
_chemical_formula_sum 'C45 H57 N S Si4 U'
_chemical_formula_weight 994.36
_space_group_crystal_system triclinic
_space_group_IT_number 2
_space_group_name_Hall '-P 1'
_space_group_name_H-M_alt 'P -1'
_atom_sites_solution_hydrogens geom
_audit_creation_date 2022-05-11
_audit_creation_method
;
Olex2 1.2
(compiled 2018.05.29 svn.r3508 for OlexSys, GUI svn.r5506)
;
_audit_update_record
;
2022-05-12 deposited with the CCDC.	2022-06-27 downloaded from the CCDC.
;
_cell_angle_alpha 85.2590(10)
_cell_angle_beta 87.9470(10)
_cell_angle_gamma 74.7230(10)
_cell_formula_units_Z 2
_cell_length_a 11.8426(2)
_cell_length_b 13.5469(2)
_cell_length_c 14.92600(10)
_cell_measurement_reflns_used 20595
_cell_measurement_temperature 99.99(10)
_cell_measurement_theta_max 75.7040
_cell_measurement_theta_min 3.3410
_cell_volume 2301.82(6)
_computing_cell_refinement 'CrysAlisPro 1.171.40.35a (Rigaku OD, 2018)'
_computing_data_collection 'CrysAlisPro 1.171.40.35a (Rigaku OD, 2018)'
_computing_data_reduction 'CrysAlisPro 1.171.40.35a (Rigaku OD, 2018)'
_computing_molecular_graphics 'Olex2 (Dolomanov et al., 2009)'
_computing_publication_material 'Olex2 (Dolomanov et al., 2009)'
_computing_structure_refinement 'ShelXL (Sheldrick, 2015)'
_computing_structure_solution 'ShelXT (Sheldrick, 2015)'
_diffrn_ambient_environment N~2~
_diffrn_ambient_temperature 99.99(10)
_diffrn_detector 'CCD plate'
_diffrn_detector_area_resol_mean 10.0000
_diffrn_detector_type HyPix
_diffrn_measured_fraction_theta_full 0.996
_diffrn_measured_fraction_theta_max 0.959
_diffrn_measurement_details
;
List of Runs (angles in degrees, time in seconds):

  # Type    Start    End  Width  t~exp~   \w     \q     \k     \f   Frames
#--------------------------------------------------------------------------
  1  \w    -23.00   3.00   0.50    0.07    --   47.70 -68.00 -13.00   52
  2  \w     13.00  61.00   0.50    0.07    --   47.70 -68.00 -13.00   96
  3  \w     22.00  92.00   0.50    0.07    --   47.70-125.00   0.00  140
  4  \w     40.00  99.00   0.50    0.30    --  104.75-125.00 -30.00  118
  5  \w     83.00 115.00   0.50    0.30    --  104.75-125.00  30.00   64
  6  \w     76.00 109.00   0.50    0.30    --  104.75 -94.00  90.00   66
  7  \w     56.00 109.00   0.50    0.30    --  104.75 -94.00   0.00  106
  8  \w     36.00 118.00   0.50    0.30    --  104.75 -15.00 150.00  164
  9  \w     88.00 178.00   0.50    0.30    --  104.75  61.00 150.00  180
 10  \w    109.00 167.00   0.50    0.30    --  104.75  68.00 119.00  116
 11  \w     55.00 111.00   0.50    0.07    --   47.70  68.00 119.00  112
 12  \w     37.00 116.00   0.50    0.30    --  104.75 -45.00   0.00  158
 13  \w     35.00  74.00   0.50    0.30    --  104.75-125.00  30.00   78
 14  \w     32.00 122.00   0.50    0.30    --  104.75 -68.00 -13.00  180
 15  \w     51.00  77.00   0.50    0.30    --  104.75 -94.00-180.00   52
 16  \w    -65.00  16.00   0.50    0.07    --  -47.70  68.00 119.00  162
 17  \w    -58.00 -33.00   0.50    0.30    -- -102.00  68.00 119.00   50
 18  \w    -78.00 -29.00   0.50    0.30    -- -102.00 125.00 150.00   98
 19  \w    -94.00 -13.00   0.50    0.07    --  -47.70 125.00 120.00  162
 20  \w   -117.00 -86.00   0.50    0.30    -- -102.00 125.00 150.00   62
 21  \w   -114.00 -82.00   0.50    0.30    -- -102.00  45.00 -30.00   64
 22  \w   -131.00 -97.00   0.50    0.30    -- -102.00 -30.00  60.00   68
 23  \w   -117.00 -92.00   0.50    0.30    -- -102.00 -68.00 -13.00   50
 24  \w   -115.00 -41.00   0.50    0.07    --  -47.70 -68.00 -13.00  148
 25  \w   -106.00 -71.00   0.50    0.07    --  -47.70-125.00 120.00   70
 26  \w   -164.00 -88.00   0.50    0.30    -- -102.00 -77.00 -30.00  152
 27  \w   -174.00-141.00   0.50    0.30    -- -102.00 -30.00  60.00   66
 28  \w   -118.00 -45.00   0.50    0.30    -- -102.00  61.00-120.00  146
 29  \w   -111.00 -31.00   0.50    0.30    -- -102.00 125.00-150.00  160
;
_diffrn_measurement_device 'four-circle diffractometer'
_diffrn_measurement_device_type 'XtaLAB Synergy R, DW system, HyPix'
_diffrn_measurement_method '\w scans'
_diffrn_orient_matrix_type 'CrysAlisPro convention (1999,Acta A55,543-557)'
_diffrn_orient_matrix_UB_11 -0.1063598000
_diffrn_orient_matrix_UB_12 -0.0159592000
_diffrn_orient_matrix_UB_13 -0.0476976000
_diffrn_orient_matrix_UB_21 0.0829034000
_diffrn_orient_matrix_UB_22 -0.0686748000
_diffrn_orient_matrix_UB_23 -0.0650994000
_diffrn_orient_matrix_UB_31 0.0018432000
_diffrn_orient_matrix_UB_32 -0.0949043000
_diffrn_orient_matrix_UB_33 0.0649281000
_diffrn_radiation_monochromator mirror
_diffrn_radiation_probe x-ray
_diffrn_radiation_type CuK\a
_diffrn_radiation_wavelength 1.54184
_diffrn_reflns_av_R_equivalents 0.0400
_diffrn_reflns_av_unetI/netI 0.0380
_diffrn_reflns_Laue_measured_fraction_full 0.996
_diffrn_reflns_Laue_measured_fraction_max 0.959
_diffrn_reflns_limit_h_max 14
_diffrn_reflns_limit_h_min -14
_diffrn_reflns_limit_k_max 14
_diffrn_reflns_limit_k_min -17
_diffrn_reflns_limit_l_max 18
_diffrn_reflns_limit_l_min -12
_diffrn_reflns_number 26302
_diffrn_reflns_point_group_measured_fraction_full 0.996
_diffrn_reflns_point_group_measured_fraction_max 0.959
_diffrn_reflns_theta_full 67.684
_diffrn_reflns_theta_max 75.648
_diffrn_reflns_theta_min 2.971
_diffrn_source 'Rotating-anode X-ray tube'
_diffrn_source_type 'Rigaku (Cu) X-ray Source'
_exptl_absorpt_coefficient_mu 11.565
_exptl_absorpt_correction_T_max 1.00000
_exptl_absorpt_correction_T_min 0.73509
_exptl_absorpt_correction_type multi-scan
_exptl_absorpt_process_details
;
CrysAlisPro 1.171.40.35a (Rigaku Oxford Diffraction, 2018)
Empirical absorption correction using spherical harmonics,
 implemented in SCALE3 ABSPACK scaling algorithm.
;
_exptl_crystal_colour orange
_exptl_crystal_colour_primary orange
_exptl_crystal_density_diffrn 1.435
_exptl_crystal_description block
_exptl_crystal_F_000 996
_exptl_crystal_size_max 0.1
_exptl_crystal_size_mid 0.1
_exptl_crystal_size_min 0.1
_refine_diff_density_max 1.307
_refine_diff_density_min -2.747
_refine_diff_density_rms 0.144
_refine_ls_extinction_method none
_refine_ls_goodness_of_fit_ref 1.118
_refine_ls_hydrogen_treatment constr
_refine_ls_matrix_type full
_refine_ls_number_parameters 481
_refine_ls_number_reflns 9180
_refine_ls_number_restraints 0
_refine_ls_restrained_S_all 1.118
_refine_ls_R_factor_all 0.0334
_refine_ls_R_factor_gt 0.0287
_refine_ls_shift/su_max 0.002
_refine_ls_shift/su_mean 0.000
_refine_ls_structure_factor_coef Fsqd
_refine_ls_weighting_details 'w=1/[\s^2^(Fo^2^)+(0.0409P)^2^+4.9393P] where P=(Fo^2^+2Fc^2^)/3'
_refine_ls_weighting_scheme calc
_refine_ls_wR_factor_gt 0.0763
_refine_ls_wR_factor_ref 0.0783
_reflns_Friedel_coverage 0.000
_reflns_number_gt 8803
_reflns_number_total 9180
_reflns_threshold_expression 'I > 2\s(I)'
_cod_data_source_file d2dt01730j2.cif
_cod_data_source_block compound8
_cod_depositor_comments 'Adding full bibliography for 7710605--7710617.cif.'
_cod_database_code 7710611
_shelx_shelxl_version_number 2014/7
_chemical_oxdiff_formula C1H1N1S1U1
_shelx_space_group_comment
;
The symmetry employed for this shelxl refinement is uniquely defined
by the following loop, which should always be used as a source of
symmetry information in preference to the above space-group names.
They are only intended as comments.
;
_shelx_estimated_absorpt_t_max 0.391
_shelx_estimated_absorpt_t_min 0.391
_diffrn_oxdiff_digest_frames
;
017cc3d03cdaf5c1d07aa620ded92aa975000707c12
;
_reflns_odcompleteness_completeness 99.89
_reflns_odcompleteness_iscentric 1
_reflns_odcompleteness_theta 66.97
_olex2_refinement_description
;
1. Fixed Uiso
 At 1.2 times of:
  All C(H) groups
 At 1.5 times of:
  All C(H,H,H) groups
2.a Aromatic/amide H refined with riding coordinates:
 C2(H2), C4(H4), C5(H5), C13(H13), C15(H15), C16(H16), C29(H29), C30(H30),
 C31(H31), C32(H32), C33(H33), C35(H35), C36(H36), C37(H37), C38(H38), C39(H39),
  C41(H41), C42(H42), C43(H43), C44(H44), C45(H45)
2.b Idealised Me refined as rotating group:
 C6(H6A,H6B,H6C), C7(H7A,H7B,H7C), C8(H8A,H8B,H8C), C9(H9A,H9B,H9C), C10(H10A,
 H10B,H10C), C11(H11A,H11B,H11C), C17(H17A,H17B,H17C), C18(H18A,H18B,H18C),
 C19(H19A,H19B,H19C), C20(H20A,H20B,H20C), C21(H21A,H21B,H21C), C22(H22A,H22B,
 H22C)
;
_olex2_submission_special_instructions 'No special instructions were received'
_oxdiff_exptl_absorpt_empirical_details
;
Empirical correction (ABSPACK) includes:
- Absorption correction using spherical harmonics
- Frame scaling
;
_oxdiff_exptl_absorpt_empirical_full_max 1.896
_oxdiff_exptl_absorpt_empirical_full_min 0.573

loop_
_space_group_symop_operation_xyz
'x, y, z'
'-x, -y, -z'

loop_
_atom_site_label
_atom_site_type_symbol
_atom_site_fract_x
_atom_site_fract_y
_atom_site_fract_z
_atom_site_U_iso_or_equiv
_atom_site_adp_type
_atom_site_occupancy
_atom_site_site_symmetry_order
_atom_site_calc_flag
_atom_site_refinement_flags_posn
_atom_site_refinement_flags_adp
_atom_site_refinement_flags_occupancy
_atom_site_disorder_assembly
_atom_site_disorder_group
C1 C 0.1964(4) 0.9186(3) 0.6573(3) 0.0201(8) Uani 1 1 d . . . . .
C2 C 0.2935(3) 0.9058(3) 0.5956(3) 0.0180(7) Uani 1 1 d . . . . .
H2 H 0.3515 0.9406 0.5960 0.022 Uiso 1 1 calc R . . . .
C3 C 0.2896(3) 0.8331(3) 0.5339(3) 0.0190(7) Uani 1 1 d . . . . .
C4 C 0.1876(4) 0.7982(3) 0.5581(3) 0.0199(8) Uani 1 1 d . . . . .
H4 H 0.1629 0.7490 0.5299 0.024 Uiso 1 1 calc R . . . .
C5 C 0.1311(4) 0.8507(3) 0.6316(3) 0.0210(8) Uani 1 1 d . . . . .
H5 H 0.0622 0.8425 0.6591 0.025 Uiso 1 1 calc R . . . .
C6 C 0.0348(4) 1.0025(3) 0.8165(3) 0.0260(9) Uani 1 1 d . . . . .
H6A H -0.0271 0.9834 0.7882 0.039 Uiso 1 1 calc GR . . . .
H6B H 0.0026 1.0630 0.8478 0.039 Uiso 1 1 calc GR . . . .
H6C H 0.0737 0.9474 0.8584 0.039 Uiso 1 1 calc GR . . . .
C7 C 0.2648(4) 1.0642(3) 0.7814(3) 0.0289(9) Uani 1 1 d . . . . .
H7A H 0.2995 1.0119 0.8270 0.043 Uiso 1 1 calc GR . . . .
H7B H 0.2358 1.1284 0.8079 0.043 Uiso 1 1 calc GR . . . .
H7C H 0.3226 1.0705 0.7361 0.043 Uiso 1 1 calc GR . . . .
C8 C 0.0645(4) 1.1381(3) 0.6503(3) 0.0254(8) Uani 1 1 d . . . . .
H8A H 0.1210 1.1611 0.6123 0.038 Uiso 1 1 calc GR . . . .
H8B H 0.0209 1.1934 0.6841 0.038 Uiso 1 1 calc GR . . . .
H8C H 0.0120 1.1158 0.6141 0.038 Uiso 1 1 calc GR . . . .
C9 C 0.2485(4) 0.8496(4) 0.3369(3) 0.0317(10) Uani 1 1 d . . . . .
H9A H 0.2085 0.7963 0.3442 0.048 Uiso 1 1 calc GR . . . .
H9B H 0.2818 0.8513 0.2774 0.048 Uiso 1 1 calc GR . . . .
H9C H 0.1941 0.9146 0.3459 0.048 Uiso 1 1 calc GR . . . .
C10 C 0.4465(4) 0.9266(3) 0.4059(3) 0.0259(9) Uani 1 1 d . . . . .
H10A H 0.3921 0.9922 0.4121 0.039 Uiso 1 1 calc GR . . . .
H10B H 0.4823 0.9257 0.3472 0.039 Uiso 1 1 calc GR . . . .
H10C H 0.5057 0.9146 0.4507 0.039 Uiso 1 1 calc GR . . . .
C11 C 0.4722(4) 0.6987(3) 0.3981(3) 0.0260(9) Uani 1 1 d . . . . .
H11A H 0.5259 0.6767 0.4469 0.039 Uiso 1 1 calc GR . . . .
H11B H 0.5150 0.7070 0.3433 0.039 Uiso 1 1 calc GR . . . .
H11C H 0.4298 0.6482 0.3923 0.039 Uiso 1 1 calc GR . . . .
C12 C 0.4903(4) 0.5377(3) 0.7295(3) 0.0203(8) Uani 1 1 d . . . . .
C13 C 0.3783(4) 0.5168(3) 0.7419(3) 0.0185(7) Uani 1 1 d . . . . .
H13 H 0.3495 0.4942 0.7964 0.022 Uiso 1 1 calc R . . . .
C14 C 0.3169(4) 0.5352(3) 0.6593(3) 0.0196(8) Uani 1 1 d . . . . .
C15 C 0.3928(4) 0.5677(3) 0.5940(3) 0.0199(8) Uani 1 1 d . . . . .
H15 H 0.3762 0.5851 0.5334 0.024 Uiso 1 1 calc R . . . .
C16 C 0.4972(4) 0.5695(3) 0.6359(3) 0.0208(8) Uani 1 1 d . . . . .
H16 H 0.5603 0.5882 0.6073 0.025 Uiso 1 1 calc R . . . .
C17 C 0.6247(5) 0.3607(4) 0.8464(4) 0.0425(13) Uani 1 1 d . . . . .
H17A H 0.5540 0.3556 0.8777 0.064 Uiso 1 1 calc GR . . . .
H17B H 0.6902 0.3343 0.8855 0.064 Uiso 1 1 calc GR . . . .
H17C H 0.6353 0.3215 0.7945 0.064 Uiso 1 1 calc GR . . . .
C18 C 0.5915(6) 0.5719(4) 0.9121(4) 0.0468(14) Uani 1 1 d . . . . .
H18A H 0.6054 0.6380 0.8969 0.070 Uiso 1 1 calc GR . . . .
H18B H 0.6448 0.5355 0.9579 0.070 Uiso 1 1 calc GR . . . .
H18C H 0.5125 0.5806 0.9339 0.070 Uiso 1 1 calc GR . . . .
C19 C 0.7498(5) 0.5119(5) 0.7489(4) 0.0524(16) Uani 1 1 d . . . . .
H19A H 0.7658 0.4679 0.7002 0.079 Uiso 1 1 calc GR . . . .
H19B H 0.8144 0.4932 0.7894 0.079 Uiso 1 1 calc GR . . . .
H19C H 0.7388 0.5819 0.7255 0.079 Uiso 1 1 calc GR . . . .
C20 C 0.1942(5) 0.3660(4) 0.6920(4) 0.0415(12) Uani 1 1 d . . . . .
H20A H 0.2609 0.3188 0.6672 0.062 Uiso 1 1 calc GR . . . .
H20B H 0.1249 0.3446 0.6820 0.062 Uiso 1 1 calc GR . . . .
H20C H 0.2044 0.3671 0.7554 0.062 Uiso 1 1 calc GR . . . .
C21 C 0.0437(4) 0.5867(4) 0.6779(4) 0.0349(10) Uani 1 1 d . . . . .
H21A H 0.0478 0.5886 0.7418 0.052 Uiso 1 1 calc GR . . . .
H21B H -0.0228 0.5631 0.6639 0.052 Uiso 1 1 calc GR . . . .
H21C H 0.0361 0.6542 0.6495 0.052 Uiso 1 1 calc GR . . . .
C22 C 0.1727(5) 0.4943(4) 0.5118(3) 0.0383(11) Uani 1 1 d . . . . .
H22A H 0.1605 0.5626 0.4838 0.057 Uiso 1 1 calc GR . . . .
H22B H 0.1092 0.4668 0.4976 0.057 Uiso 1 1 calc GR . . . .
H22C H 0.2450 0.4517 0.4899 0.057 Uiso 1 1 calc GR . . . .
C23 C 0.1990(4) 0.7683(3) 0.9357(3) 0.0199(8) Uani 1 1 d . . . . .
C24 C 0.3053(4) 0.8081(3) 0.9303(3) 0.0199(8) Uani 1 1 d . . . . .
C25 C 0.3676(4) 0.7946(3) 0.8534(3) 0.0216(8) Uani 1 1 d . . . . .
C26 C 0.4556(3) 0.8006(3) 0.7998(3) 0.0199(8) Uani 1 1 d . . . . .
C27 C 0.5068(3) 0.7834(3) 0.7232(3) 0.0197(8) Uani 1 1 d . . . . .
C28 C 0.0321(4) 0.7406(3) 1.0120(3) 0.0227(8) Uani 1 1 d . . . . .
C29 C -0.0761(4) 0.8053(4) 0.9894(3) 0.0309(10) Uani 1 1 d . . . . .
H29 H -0.0812 0.8723 0.9665 0.037 Uiso 1 1 calc R . . . .
C30 C -0.1768(4) 0.7718(5) 1.0005(4) 0.0388(11) Uani 1 1 d . . . . .
H30 H -0.2488 0.8157 0.9840 0.047 Uiso 1 1 calc R . . . .
C31 C -0.1705(5) 0.6733(4) 1.0360(3) 0.0387(12) Uani 1 1 d . . . . .
H31 H -0.2383 0.6511 1.0444 0.046 Uiso 1 1 calc R . . . .
C32 C -0.0642(5) 0.6082(5) 1.0589(4) 0.0466(14) Uani 1 1 d . . . . .
H32 H -0.0601 0.5418 1.0829 0.056 Uiso 1 1 calc R . . . .
C33 C 0.0380(5) 0.6410(4) 1.0465(4) 0.0386(11) Uani 1 1 d . . . . .
H33 H 0.1100 0.5962 1.0614 0.046 Uiso 1 1 calc R . . . .
C34 C 0.3422(4) 0.8595(3) 1.0038(3) 0.0196(8) Uani 1 1 d . . . . .
C35 C 0.2624(4) 0.9255(3) 1.0572(3) 0.0218(8) Uani 1 1 d . . . . .
H35 H 0.1825 0.9351 1.0499 0.026 Uiso 1 1 calc R . . . .
C36 C 0.3017(4) 0.9769(3) 1.1211(3) 0.0255(8) Uani 1 1 d . . . . .
H36 H 0.2476 1.0218 1.1554 0.031 Uiso 1 1 calc R . . . .
C37 C 0.4198(4) 0.9626(3) 1.1346(3) 0.0267(9) Uani 1 1 d . . . . .
H37 H 0.4451 0.9974 1.1777 0.032 Uiso 1 1 calc R . . . .
C38 C 0.4998(4) 0.8962(4) 1.0836(3) 0.0300(9) Uani 1 1 d . . . . .
H38 H 0.5795 0.8854 1.0929 0.036 Uiso 1 1 calc R . . . .
C39 C 0.4615(4) 0.8452(3) 1.0182(3) 0.0252(8) Uani 1 1 d . . . . .
H39 H 0.5161 0.8011 0.9837 0.030 Uiso 1 1 calc R . . . .
C40 C 0.6157(3) 0.7957(3) 0.6812(3) 0.0177(7) Uani 1 1 d . . . . .
C41 C 0.7036(4) 0.8169(3) 0.7311(3) 0.0226(8) Uani 1 1 d . . . . .
H41 H 0.6931 0.8230 0.7926 0.027 Uiso 1 1 calc R . . . .
C42 C 0.8053(4) 0.8287(4) 0.6894(3) 0.0285(9) Uani 1 1 d . . . . .
H42 H 0.8632 0.8426 0.7230 0.034 Uiso 1 1 calc R . . . .
C43 C 0.8221(4) 0.8202(4) 0.5972(3) 0.0279(9) Uani 1 1 d . . . . .
H43 H 0.8903 0.8295 0.5691 0.034 Uiso 1 1 calc R . . . .
C44 C 0.7363(4) 0.7977(3) 0.5478(3) 0.0251(8) Uani 1 1 d . . . . .
H44 H 0.7474 0.7914 0.4863 0.030 Uiso 1 1 calc R . . . .
C45 C 0.6346(4) 0.7844(3) 0.5893(3) 0.0228(8) Uani 1 1 d . . . . .
H45 H 0.5783 0.7678 0.5558 0.027 Uiso 1 1 calc R . . . .
N1 N 0.1332(3) 0.7781(3) 1.0060(2) 0.0222(7) Uani 1 1 d . . . . .
S1 S 0.17535(9) 0.70687(8) 0.83988(7) 0.0245(2) Uani 1 1 d . . . . .
Si1 Si 0.14161(9) 1.02887(8) 0.72933(7) 0.0193(2) Uani 1 1 d . . . . .
Si2 Si 0.36712(9) 0.82387(8) 0.42091(7) 0.0186(2) Uani 1 1 d . . . . .
Si3 Si 0.61439(10) 0.49756(8) 0.81012(7) 0.0223(2) Uani 1 1 d . . . . .
Si4 Si 0.17957(10) 0.49767(9) 0.63614(8) 0.0242(2) Uani 1 1 d . . . . .
U1 U 0.32827(2) 0.72426(2) 0.70178(2) 0.01519(5) Uani 1 1 d . . . . .

loop_
_atom_site_aniso_label
_atom_site_aniso_U_11
_atom_site_aniso_U_22
_atom_site_aniso_U_33
_atom_site_aniso_U_23
_atom_site_aniso_U_13
_atom_site_aniso_U_12
C1 0.0203(19) 0.0242(19) 0.0186(18) 0.0014(15) -0.0019(15) -0.0115(16)
C2 0.0194(19) 0.0165(17) 0.0193(18) -0.0013(14) -0.0007(14) -0.0068(14)
C3 0.0214(19) 0.0148(17) 0.0198(18) 0.0002(14) -0.0021(15) -0.0035(14)
C4 0.024(2) 0.0191(18) 0.0187(18) -0.0011(15) -0.0025(15) -0.0098(15)
C5 0.025(2) 0.0191(18) 0.0214(19) -0.0008(15) 0.0020(16) -0.0112(16)
C6 0.027(2) 0.022(2) 0.029(2) -0.0026(16) 0.0044(17) -0.0061(16)
C7 0.028(2) 0.026(2) 0.037(2) -0.0065(18) -0.0035(18) -0.0113(18)
C8 0.026(2) 0.0199(19) 0.030(2) 0.0001(16) 0.0007(17) -0.0068(16)
C9 0.030(2) 0.045(3) 0.021(2) 0.0040(18) -0.0060(17) -0.011(2)
C10 0.034(2) 0.021(2) 0.024(2) 0.0020(16) 0.0021(17) -0.0111(17)
C11 0.035(2) 0.022(2) 0.0203(19) -0.0004(16) -0.0004(17) -0.0068(17)
C12 0.025(2) 0.0203(19) 0.0188(18) -0.0003(15) 0.0007(15) -0.0117(16)
C13 0.024(2) 0.0144(17) 0.0187(18) 0.0019(14) 0.0002(15) -0.0080(14)
C14 0.023(2) 0.0137(17) 0.0226(19) -0.0011(14) -0.0028(15) -0.0056(14)
C15 0.028(2) 0.0168(18) 0.0180(18) 0.0008(14) -0.0033(15) -0.0112(15)
C16 0.025(2) 0.0165(18) 0.0227(19) 0.0063(15) -0.0031(15) -0.0100(15)
C17 0.058(3) 0.022(2) 0.048(3) 0.012(2) -0.033(3) -0.011(2)
C18 0.055(3) 0.038(3) 0.041(3) -0.012(2) -0.025(3) 0.006(2)
C19 0.034(3) 0.069(4) 0.050(3) 0.028(3) -0.008(2) -0.014(3)
C20 0.044(3) 0.028(2) 0.061(3) -0.003(2) -0.002(3) -0.025(2)
C21 0.028(2) 0.037(3) 0.044(3) -0.013(2) 0.002(2) -0.013(2)
C22 0.033(3) 0.052(3) 0.035(3) -0.014(2) -0.004(2) -0.016(2)
C23 0.024(2) 0.0183(18) 0.0185(18) 0.0008(14) -0.0043(15) -0.0073(15)
C24 0.024(2) 0.0191(18) 0.0185(18) -0.0004(14) -0.0024(15) -0.0090(15)
C25 0.022(2) 0.0174(18) 0.026(2) 0.0028(15) -0.0027(16) -0.0074(15)
C26 0.0206(19) 0.0149(17) 0.0245(19) 0.0002(15) -0.0013(15) -0.0058(14)
C27 0.0199(19) 0.0189(18) 0.0213(18) 0.0021(15) -0.0006(15) -0.0076(15)
C28 0.027(2) 0.031(2) 0.0151(17) -0.0034(15) 0.0035(15) -0.0156(17)
C29 0.024(2) 0.037(2) 0.034(2) 0.0062(19) 0.0021(18) -0.0129(19)
C30 0.026(2) 0.055(3) 0.039(3) 0.000(2) -0.002(2) -0.018(2)
C31 0.033(3) 0.056(3) 0.037(3) -0.010(2) 0.006(2) -0.029(2)
C32 0.047(3) 0.046(3) 0.054(3) 0.012(3) -0.003(3) -0.029(3)
C33 0.037(3) 0.037(3) 0.044(3) 0.009(2) -0.002(2) -0.018(2)
C34 0.024(2) 0.0204(18) 0.0167(17) 0.0046(15) -0.0028(15) -0.0104(15)
C35 0.022(2) 0.0225(19) 0.0226(19) -0.0039(15) 0.0012(15) -0.0087(16)
C36 0.030(2) 0.027(2) 0.0213(19) -0.0025(16) 0.0028(16) -0.0109(17)
C37 0.034(2) 0.028(2) 0.022(2) -0.0032(17) -0.0045(17) -0.0131(18)
C38 0.024(2) 0.037(2) 0.032(2) -0.0076(19) -0.0084(18) -0.0117(19)
C39 0.027(2) 0.028(2) 0.0223(19) -0.0079(16) -0.0027(16) -0.0076(17)
C40 0.0166(18) 0.0149(17) 0.0218(18) 0.0035(14) -0.0026(14) -0.0056(14)
C41 0.021(2) 0.024(2) 0.0242(19) -0.0072(16) 0.0034(16) -0.0069(16)
C42 0.023(2) 0.034(2) 0.033(2) -0.0097(18) -0.0005(17) -0.0126(18)
C43 0.022(2) 0.033(2) 0.032(2) -0.0068(18) 0.0061(17) -0.0117(17)
C44 0.023(2) 0.029(2) 0.025(2) -0.0029(17) 0.0044(16) -0.0111(17)
C45 0.026(2) 0.0193(19) 0.025(2) -0.0006(15) -0.0017(16) -0.0095(16)
N1 0.0238(18) 0.0245(17) 0.0205(16) 0.0011(13) -0.0007(13) -0.0109(14)
S1 0.0290(5) 0.0304(5) 0.0208(4) -0.0066(4) 0.0032(4) -0.0185(4)
Si1 0.0194(5) 0.0186(5) 0.0211(5) -0.0023(4) 0.0007(4) -0.0070(4)
Si2 0.0218(5) 0.0171(5) 0.0177(5) 0.0005(4) -0.0008(4) -0.0069(4)
Si3 0.0247(5) 0.0184(5) 0.0240(5) 0.0032(4) -0.0063(4) -0.0070(4)
Si4 0.0253(6) 0.0230(5) 0.0287(6) -0.0053(4) -0.0019(4) -0.0130(4)
U1 0.01805(8) 0.01385(7) 0.01569(7) -0.00050(5) -0.00102(5) -0.00781(5)

loop_
_atom_type_symbol
_atom_type_description
_atom_type_scat_dispersion_real
_atom_type_scat_dispersion_imag
_atom_type_scat_source
C C 0.0181 0.0091 'International Tables Vol C Tables 4.2.6.8 and 6.1.1.4'
H H 0.0000 0.0000 'International Tables Vol C Tables 4.2.6.8 and 6.1.1.4'
N N 0.0311 0.0180 'International Tables Vol C Tables 4.2.6.8 and 6.1.1.4'
S S 0.3331 0.5567 'International Tables Vol C Tables 4.2.6.8 and 6.1.1.4'
Si Si 0.2541 0.3302 'International Tables Vol C Tables 4.2.6.8 and 6.1.1.4'
U U -4.3638 13.4090 'International Tables Vol C Tables 4.2.6.8 and 6.1.1.4'

loop_
_geom_angle_atom_site_label_1
_geom_angle_atom_site_label_2
_geom_angle_atom_site_label_3
_geom_angle
_geom_angle_site_symmetry_1
_geom_angle_site_symmetry_3
_geom_angle_publ_flag
C2 C1 Si1 126.0(3) . . ?
C2 C1 U1 76.1(2) . . ?
C5 C1 C2 105.2(3) . . ?
C5 C1 Si1 126.2(3) . . ?
C5 C1 U1 73.4(2) . . ?
Si1 C1 U1 129.83(18) . . ?
C1 C2 H2 124.6 . . ?
C1 C2 U1 73.7(2) . . ?
C3 C2 C1 110.8(3) . . ?
C3 C2 H2 124.6 . . ?
C3 C2 U1 76.5(2) . . ?
U1 C2 H2 116.9 . . ?
C2 C3 C4 105.9(3) . . ?
C2 C3 Si2 124.6(3) . . ?
C2 C3 U1 74.0(2) . . ?
C4 C3 Si2 125.9(3) . . ?
C4 C3 U1 72.3(2) . . ?
Si2 C3 U1 135.52(18) . . ?
C3 C4 H4 125.7 . . ?
C3 C4 U1 77.6(2) . . ?
C5 C4 C3 108.7(3) . . ?
C5 C4 H4 125.7 . . ?
C5 C4 U1 73.9(2) . . ?
U1 C4 H4 115.0 . . ?
C1 C5 H5 125.3 . . ?
C1 C5 U1 76.0(2) . . ?
C4 C5 C1 109.4(4) . . ?
C4 C5 H5 125.3 . . ?
C4 C5 U1 76.0(2) . . ?
U1 C5 H5 114.8 . . ?
H6A C6 H6B 109.5 . . ?
H6A C6 H6C 109.5 . . ?
H6B C6 H6C 109.5 . . ?
Si1 C6 H6A 109.5 . . ?
Si1 C6 H6B 109.5 . . ?
Si1 C6 H6C 109.5 . . ?
H7A C7 H7B 109.5 . . ?
H7A C7 H7C 109.5 . . ?
H7B C7 H7C 109.5 . . ?
Si1 C7 H7A 109.5 . . ?
Si1 C7 H7B 109.5 . . ?
Si1 C7 H7C 109.5 . . ?
H8A C8 H8B 109.5 . . ?
H8A C8 H8C 109.5 . . ?
H8B C8 H8C 109.5 . . ?
Si1 C8 H8A 109.5 . . ?
Si1 C8 H8B 109.5 . . ?
Si1 C8 H8C 109.5 . . ?
H9A C9 H9B 109.5 . . ?
H9A C9 H9C 109.5 . . ?
H9B C9 H9C 109.5 . . ?
Si2 C9 H9A 109.5 . . ?
Si2 C9 H9B 109.5 . . ?
Si2 C9 H9C 109.5 . . ?
H10A C10 H10B 109.5 . . ?
H10A C10 H10C 109.5 . . ?
H10B C10 H10C 109.5 . . ?
Si2 C10 H10A 109.5 . . ?
Si2 C10 H10B 109.5 . . ?
Si2 C10 H10C 109.5 . . ?
H11A C11 H11B 109.5 . . ?
H11A C11 H11C 109.5 . . ?
H11B C11 H11C 109.5 . . ?
Si2 C11 H11A 109.5 . . ?
Si2 C11 H11B 109.5 . . ?
Si2 C11 H11C 109.5 . . ?
C13 C12 C16 105.2(3) . . ?
C13 C12 Si3 126.1(3) . . ?
C13 C12 U1 74.3(2) . . ?
C16 C12 Si3 126.8(3) . . ?
C16 C12 U1 73.3(2) . . ?
Si3 C12 U1 129.50(19) . . ?
C12 C13 H13 124.7 . . ?
C12 C13 U1 75.5(2) . . ?
C14 C13 C12 110.7(3) . . ?
C14 C13 H13 124.7 . . ?
C14 C13 U1 74.6(2) . . ?
U1 C13 H13 117.0 . . ?
C13 C14 Si4 126.7(3) . . ?
C13 C14 U1 75.2(2) . . ?
C15 C14 C13 105.8(3) . . ?
C15 C14 Si4 126.4(3) . . ?
C15 C14 U1 73.7(2) . . ?
Si4 C14 U1 125.77(18) . . ?
C14 C15 H15 125.4 . . ?
C14 C15 U1 75.9(2) . . ?
C16 C15 C14 109.2(3) . . ?
C16 C15 H15 125.4 . . ?
C16 C15 U1 75.4(2) . . ?
U1 C15 H15 115.4 . . ?
C12 C16 H16 125.5 . . ?
C12 C16 U1 76.3(2) . . ?
C15 C16 C12 109.1(3) . . ?
C15 C16 H16 125.5 . . ?
C15 C16 U1 74.4(2) . . ?
U1 C16 H16 115.9 . . ?
H17A C17 H17B 109.5 . . ?
H17A C17 H17C 109.5 . . ?
H17B C17 H17C 109.5 . . ?
Si3 C17 H17A 109.5 . . ?
Si3 C17 H17B 109.5 . . ?
Si3 C17 H17C 109.5 . . ?
H18A C18 H18B 109.5 . . ?
H18A C18 H18C 109.5 . . ?
H18B C18 H18C 109.5 . . ?
Si3 C18 H18A 109.5 . . ?
Si3 C18 H18B 109.5 . . ?
Si3 C18 H18C 109.5 . . ?
H19A C19 H19B 109.5 . . ?
H19A C19 H19C 109.5 . . ?
H19B C19 H19C 109.5 . . ?
Si3 C19 H19A 109.5 . . ?
Si3 C19 H19B 109.5 . . ?
Si3 C19 H19C 109.5 . . ?
H20A C20 H20B 109.5 . . ?
H20A C20 H20C 109.5 . . ?
H20B C20 H20C 109.5 . . ?
Si4 C20 H20A 109.5 . . ?
Si4 C20 H20B 109.5 . . ?
Si4 C20 H20C 109.5 . . ?
H21A C21 H21B 109.5 . . ?
H21A C21 H21C 109.5 . . ?
H21B C21 H21C 109.5 . . ?
Si4 C21 H21A 109.5 . . ?
Si4 C21 H21B 109.5 . . ?
Si4 C21 H21C 109.5 . . ?
H22A C22 H22B 109.5 . . ?
H22A C22 H22C 109.5 . . ?
H22B C22 H22C 109.5 . . ?
Si4 C22 H22A 109.5 . . ?
Si4 C22 H22B 109.5 . . ?
Si4 C22 H22C 109.5 . . ?
C24 C23 S1 115.1(3) . . ?
N1 C23 C24 120.3(4) . . ?
N1 C23 S1 124.6(3) . . ?
C25 C24 C23 115.5(4) . . ?
C25 C24 C34 120.9(4) . . ?
C34 C24 C23 123.6(4) . . ?
C24 C25 U1 131.8(3) . . ?
C26 C25 C24 154.2(4) . . ?
C26 C25 U1 73.9(3) . . ?
C25 C26 U1 77.1(3) . . ?
C27 C26 C25 148.1(4) . . ?
C27 C26 U1 71.0(2) . . ?
C26 C27 C40 135.6(4) . . ?
C26 C27 U1 79.8(3) . . ?
C40 C27 U1 144.6(3) . . ?
C29 C28 C33 118.7(4) . . ?
C29 C28 N1 120.2(4) . . ?
C33 C28 N1 120.9(4) . . ?
C28 C29 H29 119.5 . . ?
C28 C29 C30 120.9(5) . . ?
C30 C29 H29 119.5 . . ?
C29 C30 H30 120.0 . . ?
C31 C30 C29 120.0(5) . . ?
C31 C30 H30 120.0 . . ?
C30 C31 H31 120.0 . . ?
C32 C31 C30 119.9(5) . . ?
C32 C31 H31 120.0 . . ?
C31 C32 H32 119.8 . . ?
C31 C32 C33 120.4(5) . . ?
C33 C32 H32 119.8 . . ?
C28 C33 C32 120.1(5) . . ?
C28 C33 H33 120.0 . . ?
C32 C33 H33 120.0 . . ?
C35 C34 C24 122.6(4) . . ?
C35 C34 C39 118.2(4) . . ?
C39 C34 C24 119.1(4) . . ?
C34 C35 H35 119.9 . . ?
C36 C35 C34 120.3(4) . . ?
C36 C35 H35 119.9 . . ?
C35 C36 H36 119.5 . . ?
C37 C36 C35 121.1(4) . . ?
C37 C36 H36 119.5 . . ?
C36 C37 H37 120.3 . . ?
C38 C37 C36 119.4(4) . . ?
C38 C37 H37 120.3 . . ?
C37 C38 H38 119.9 . . ?
C37 C38 C39 120.1(4) . . ?
C39 C38 H38 119.9 . . ?
C34 C39 H39 119.5 . . ?
C38 C39 C34 120.9(4) . . ?
C38 C39 H39 119.5 . . ?
C41 C40 C27 121.7(4) . . ?
C45 C40 C27 119.5(4) . . ?
C45 C40 C41 118.8(4) . . ?
C40 C41 H41 119.8 . . ?
C42 C41 C40 120.3(4) . . ?
C42 C41 H41 119.8 . . ?
C41 C42 H42 119.7 . . ?
C41 C42 C43 120.5(4) . . ?
C43 C42 H42 119.7 . . ?
C42 C43 H43 120.3 . . ?
C44 C43 C42 119.5(4) . . ?
C44 C43 H43 120.3 . . ?
C43 C44 H44 119.8 . . ?
C45 C44 C43 120.4(4) . . ?
C45 C44 H44 119.8 . . ?
C40 C45 H45 119.8 . . ?
C44 C45 C40 120.4(4) . . ?
C44 C45 H45 119.8 . . ?
C23 N1 C28 120.9(4) . . ?
C23 S1 U1 112.67(14) . . ?
C6 Si1 C1 111.86(19) . . ?
C6 Si1 C7 111.0(2) . . ?
C6 Si1 C8 108.6(2) . . ?
C7 Si1 C1 111.4(2) . . ?
C7 Si1 C8 108.9(2) . . ?
C8 Si1 C1 104.89(19) . . ?
C9 Si2 C3 105.2(2) . . ?
C9 Si2 C10 109.5(2) . . ?
C9 Si2 C11 107.5(2) . . ?
C10 Si2 C3 108.42(19) . . ?
C10 Si2 C11 108.5(2) . . ?
C11 Si2 C3 117.55(18) . . ?
C17 Si3 C12 105.5(2) . . ?
C17 Si3 C18 108.5(3) . . ?
C17 Si3 C19 111.3(3) . . ?
C18 Si3 C12 113.9(2) . . ?
C19 Si3 C12 108.0(2) . . ?
C19 Si3 C18 109.7(3) . . ?
C20 Si4 C14 107.2(2) . . ?
C21 Si4 C14 113.8(2) . . ?
C21 Si4 C20 109.3(3) . . ?
C21 Si4 C22 109.7(2) . . ?
C22 Si4 C14 106.8(2) . . ?
C22 Si4 C20 109.9(3) . . ?
C1 U1 C12 170.41(12) . . ?
C1 U1 C13 158.12(12) . . ?
C1 U1 C14 133.41(12) . . ?
C1 U1 S1 89.47(9) . . ?
C4 U1 C1 50.32(12) . . ?
C4 U1 C12 128.81(12) . . ?
C4 U1 C13 115.73(12) . . ?
C4 U1 C14 85.69(12) . . ?
C4 U1 S1 103.90(9) . . ?
C5 U1 C1 30.58(11) . . ?
C5 U1 C4 30.14(12) . . ?
C5 U1 C12 153.85(12) . . ?
C5 U1 C13 128.37(12) . . ?
C5 U1 C14 103.40(12) . . ?
C5 U1 C15 106.13(12) . . ?
C5 U1 C16 133.08(12) . . ?
C5 U1 S1 80.61(9) . . ?
C13 U1 C12 30.23(11) . . ?
C14 U1 C12 50.77(12) . . ?
C14 U1 C13 30.23(11) . . ?
C14 U1 S1 87.10(9) . . ?
C15 U1 C1 127.36(12) . . ?
C15 U1 C4 78.50(12) . . ?
C15 U1 C12 50.32(12) . . ?
C15 U1 C13 49.40(11) . . ?
C15 U1 C14 30.40(12) . . ?
C15 U1 C16 30.24(12) . . ?
C15 U1 S1 117.49(8) . . ?
C16 U1 C1 142.09(12) . . ?
C16 U1 C4 103.17(12) . . ?
C16 U1 C12 30.41(11) . . ?
C16 U1 C13 49.38(11) . . ?
C16 U1 C14 50.28(12) . . ?
C16 U1 S1 126.49(8) . . ?
C25 U1 C1 85.92(12) . . ?
C25 U1 C4 135.75(12) . . ?
C25 U1 C5 107.87(12) . . ?
C25 U1 C12 95.42(12) . . ?
C25 U1 C13 103.38(12) . . ?
C25 U1 C14 132.43(12) . . ?
C25 U1 C15 145.65(12) . . ?
C25 U1 C16 118.21(12) . . ?
C25 U1 S1 64.26(9) . . ?
C26 U1 C1 88.70(12) . . ?
C26 U1 C4 134.43(12) . . ?
C26 U1 C5 118.20(12) . . ?
C26 U1 C12 87.95(12) . . ?
C26 U1 C13 109.11(12) . . ?
C26 U1 C14 137.87(12) . . ?
C26 U1 C15 129.72(12) . . ?
C26 U1 C16 99.56(12) . . ?
C26 U1 C25 28.96(13) . . ?
C26 U1 S1 93.08(9) . . ?
C27 U1 C1 92.64(12) . . ?
C27 U1 C4 121.08(12) . . ?
C27 U1 C5 122.15(12) . . ?
C27 U1 C12 80.10(12) . . ?
C27 U1 C13 109.12(12) . . ?
C27 U1 C14 127.71(13) . . ?
C27 U1 C15 106.35(13) . . ?
C27 U1 C16 78.74(13) . . ?
C27 U1 C25 58.18(13) . . ?
C27 U1 C26 29.22(13) . . ?
C27 U1 S1 122.04(9) . . ?
S1 U1 C12 99.68(9) . . ?
S1 U1 C13 77.31(9) . . ?

loop_
_geom_bond_atom_site_label_1
_geom_bond_atom_site_label_2
_geom_bond_distance
_geom_bond_site_symmetry_2
_geom_bond_publ_flag
C1 C2 1.431(6) . ?
C1 C5 1.430(5) . ?
C1 Si1 1.875(4) . ?
C1 U1 2.726(4) . ?
C2 H2 0.9300 . ?
C2 C3 1.413(5) . ?
C2 U1 2.757(4) . ?
C3 C4 1.434(6) . ?
C3 Si2 1.889(4) . ?
C3 U1 2.789(4) . ?
C4 H4 0.9300 . ?
C4 C5 1.407(6) . ?
C4 U1 2.720(4) . ?
C5 H5 0.9300 . ?
C5 U1 2.693(4) . ?
C6 H6A 0.9600 . ?
C6 H6B 0.9600 . ?
C6 H6C 0.9600 . ?
C6 Si1 1.862(4) . ?
C7 H7A 0.9600 . ?
C7 H7B 0.9600 . ?
C7 H7C 0.9600 . ?
C7 Si1 1.863(4) . ?
C8 H8A 0.9600 . ?
C8 H8B 0.9600 . ?
C8 H8C 0.9600 . ?
C8 Si1 1.868(4) . ?
C9 H9A 0.9600 . ?
C9 H9B 0.9600 . ?
C9 H9C 0.9600 . ?
C9 Si2 1.861(4) . ?
C10 H10A 0.9600 . ?
C10 H10B 0.9600 . ?
C10 H10C 0.9600 . ?
C10 Si2 1.869(4) . ?
C11 H11A 0.9600 . ?
C11 H11B 0.9600 . ?
C11 H11C 0.9600 . ?
C11 Si2 1.869(4) . ?
C12 C13 1.430(6) . ?
C12 C16 1.433(5) . ?
C12 Si3 1.871(4) . ?
C12 U1 2.751(4) . ?
C13 H13 0.9300 . ?
C13 C14 1.425(5) . ?
C13 U1 2.735(4) . ?
C14 C15 1.423(6) . ?
C14 Si4 1.878(4) . ?
C14 U1 2.728(4) . ?
C15 H15 0.9300 . ?
C15 C16 1.412(6) . ?
C15 U1 2.700(4) . ?
C16 H16 0.9300 . ?
C16 U1 2.712(4) . ?
C17 H17A 0.9600 . ?
C17 H17B 0.9600 . ?
C17 H17C 0.9600 . ?
C17 Si3 1.862(5) . ?
C18 H18A 0.9600 . ?
C18 H18B 0.9600 . ?
C18 H18C 0.9600 . ?
C18 Si3 1.867(5) . ?
C19 H19A 0.9600 . ?
C19 H19B 0.9600 . ?
C19 H19C 0.9600 . ?
C19 Si3 1.864(6) . ?
C20 H20A 0.9600 . ?
C20 H20B 0.9600 . ?
C20 H20C 0.9600 . ?
C20 Si4 1.873(5) . ?
C21 H21A 0.9600 . ?
C21 H21B 0.9600 . ?
C21 H21C 0.9600 . ?
C21 Si4 1.860(5) . ?
C22 H22A 0.9600 . ?
C22 H22B 0.9600 . ?
C22 H22C 0.9600 . ?
C22 Si4 1.866(5) . ?
C23 C24 1.493(6) . ?
C23 N1 1.279(5) . ?
C23 S1 1.778(4) . ?
C24 C25 1.341(6) . ?
C24 C34 1.483(5) . ?
C25 C26 1.306(6) . ?
C25 U1 2.629(4) . ?
C26 C27 1.285(6) . ?
C26 U1 2.592(4) . ?
C27 C40 1.456(5) . ?
C27 U1 2.490(4) . ?
C28 C29 1.383(7) . ?
C28 C33 1.388(7) . ?
C28 N1 1.416(5) . ?
C29 H29 0.9300 . ?
C29 C30 1.385(7) . ?
C30 H30 0.9300 . ?
C30 C31 1.378(8) . ?
C31 H31 0.9300 . ?
C31 C32 1.368(8) . ?
C32 H32 0.9300 . ?
C32 C33 1.397(7) . ?
C33 H33 0.9300 . ?
C34 C35 1.394(6) . ?
C34 C39 1.396(6) . ?
C35 H35 0.9300 . ?
C35 C36 1.387(6) . ?
C36 H36 0.9300 . ?
C36 C37 1.380(7) . ?
C37 H37 0.9300 . ?
C37 C38 1.377(7) . ?
C38 H38 0.9300 . ?
C38 C39 1.395(6) . ?
C39 H39 0.9300 . ?
C40 C41 1.403(6) . ?
C40 C45 1.397(6) . ?
C41 H41 0.9300 . ?
C41 C42 1.377(6) . ?
C42 H42 0.9300 . ?
C42 C43 1.393(6) . ?
C43 H43 0.9300 . ?
C43 C44 1.387(6) . ?
C44 H44 0.9300 . ?
C44 C45 1.382(6) . ?
C45 H45 0.9300 . ?
S1 U1 2.7315(10) . ?
